data_4031458
loop_
_publ_author_name
'Gillespie, R.J.'
'Martin, D.S.'
'Schrobilgen, G.J.D.'
'Slim, D.R.'

_publ_section_title
;
 The crystal structure of trifluoroxenon(IV) hexafluorobismuthate(V): The
 fluoride-acceptor strength of bismuth pentafluoride
;
_journal_name_full
;
Journal of the Chemical Society. Dalton Transactions, Inorganic Chemistry 
(1972-)
;
_journal_page_first 2234
_journal_page_last 2237
_journal_volume 1977
_journal_year 1977
_chemical_formula_sum 'Bi F9 Xe'
_chemical_name_systematic '(Xe F3) (Bi F6)'
_space_group_IT_number 2
_symmetry_space_group_name_Hall '-P 1'
_symmetry_space_group_name_H-M 'P -1'
_cell_angle_alpha 99.45
_cell_angle_beta 110.09
_cell_angle_gamma 92.84
_cell_formula_units_Z 2
_cell_length_a 5.698
_cell_length_b 7.811
_cell_length_c 8.854
_cell_volume 362.671
_citation_journal_id_ASTM JCDTBI
_cod_data_source_file Gillespie_JCDTBI_1977_141.cif
_cod_data_source_block Bi1F9Xe1
_cod_original_formula_sum 'Bi1 F9 Xe1'
_cod_database_code 4031458

loop_
_symmetry_equiv_pos_as_xyz
x,y,z
-x,-y,-z

loop_
_atom_site_label
_atom_site_type_symbol
_atom_site_fract_x
_atom_site_fract_y
_atom_site_fract_z
_atom_site_occupancy
_atom_site_U_iso_or_equiv
Bi1 Bi+5 0.0356 0.3404 0.2449 1 0.0
F9 F-1 0.178 0.12 -0.38 1 0.0
F7 F-1 0.302 0.135 -0.077 1 0.0
F6 F-1 -0.24 0.217 0.287 1 0.0
F3 F-1 0.218 0.438 0.477 1 0.0
F4 F-1 -0.166 0.536 0.203 1 0.0
F8 F-1 0.627 0.196 -0.384 1 0.0
Xe1 Xe+4 0.4844 0.1693 -0.221 1 0.0
F1 F-1 0.274 0.445 0.169 1 0.0
F2 F-1 0.199 0.125 0.246 1 0.0
F5 F-1 0.157 -0.233 0.003 1 0.0
